data_4074770
loop_
_publ_author_name
'Gusev, Oleg V.'
'Peganova, Tat'yana A.'
'Kalsin, Alexander M.'
'Vologdin, Nikolai V.'
'Petrovskii, Pavel V.'
'Lyssenko, Konstantin A.'
'Tsvetkov, Aleksey V.'
'Beletskaya, Irina P.'

_publ_section_title
;
 Palladium Complexes with Metallocene-Bridged Bidentate Diphosphine
 Ligands:&#x00A0; Synthesis, Structure, and Catalytic Activity in
 Amination and Cross-Coupling Reactions
;
_journal_issue 11
_journal_name_full Organometallics
_journal_page_first 2750
_journal_paper_doi 10.1021/om050869w
_journal_volume 25
_journal_year 2006
_chemical_formula_moiety 'C18 H28 Cl2 Fe P2 Pd'
_chemical_formula_sum 'C18 H28 Cl2 Fe P2 Pd'
_chemical_formula_weight 539.49
_chemical_name_systematic
; 
 ? 
;
_space_group_IT_number 14
_symmetry_cell_setting monoclinic
_symmetry_space_group_name_Hall '-P 2yn'
_symmetry_space_group_name_H-M 'P 1 21/n 1'
_atom_sites_solution_hydrogens geom
_atom_sites_solution_primary direct
_atom_sites_solution_secondary difmap
_audit_creation_method SHELXL-97
_cell_angle_alpha 90.00
_cell_angle_beta 94.6840(50)
_cell_angle_gamma 90.00
_cell_formula_units_Z 4
_cell_length_a 10.4630(6)
_cell_length_b 16.7987(9)
_cell_length_c 11.5739(7)
_cell_measurement_reflns_used 1024
_cell_measurement_temperature 120(2)
_cell_measurement_theta_max 28.60
_cell_measurement_theta_min 2.45
_cell_volume 2027.5(2)
_computing_cell_refinement 'SMART (Bruker, 1998b)'
_computing_data_collection 'SMART (Bruker, 1998b)'
_computing_data_reduction 'SAINTPlus (Bruker, 1998a)'
_computing_molecular_graphics 'SHELXTL ver. 5.1 (Sheldrick, 1998b)'
_computing_publication_material 'SHELXTL ver. 5.1 (Sheldrick, 1998b)'
_computing_structure_refinement 'SHELXTL ver. 5.1 (Sheldrick, 1998b)'
_computing_structure_solution 'SHELXTL ver. 5.1 (Sheldrick, 1998b)'
_diffrn_ambient_temperature 120(2)
_diffrn_measured_fraction_theta_full 0.976
_diffrn_measured_fraction_theta_max 0.976
_diffrn_measurement_device_type 'Bruker SMART 1000 CCD area detector'
_diffrn_measurement_method 'phi and omega scans'
_diffrn_radiation_monochromator graphite
_diffrn_radiation_source 'fine-focus sealed tube'
_diffrn_radiation_type MoK\a
_diffrn_radiation_wavelength 0.71073
_diffrn_reflns_av_R_equivalents 0.0267
_diffrn_reflns_av_sigmaI/netI 0.0367
_diffrn_reflns_limit_h_max 14
_diffrn_reflns_limit_h_min -13
_diffrn_reflns_limit_k_max 23
_diffrn_reflns_limit_k_min -22
_diffrn_reflns_limit_l_max 8
_diffrn_reflns_limit_l_min -16
_diffrn_reflns_number 13343
_diffrn_reflns_theta_full 30.02
_diffrn_reflns_theta_max 30.02
_diffrn_reflns_theta_min 2.14
_exptl_absorpt_coefficient_mu 2.022
_exptl_absorpt_correction_T_max 0.8479
_exptl_absorpt_correction_T_min 0.6843
_exptl_absorpt_correction_type multi-scan
_exptl_absorpt_process_details 'SADABS(Sheldrick, 1998a)'
_exptl_crystal_colour red-brown
_exptl_crystal_density_diffrn 1.767
_exptl_crystal_density_method 'not measured'
_exptl_crystal_description prism
_exptl_crystal_F_000 1088
_exptl_crystal_size_max 0.50
_exptl_crystal_size_mid 0.40
_exptl_crystal_size_min 0.20
_refine_diff_density_max 1.751
_refine_diff_density_min -0.661
_refine_diff_density_rms 0.143
_refine_ls_extinction_method none
_refine_ls_goodness_of_fit_ref 1.081
_refine_ls_hydrogen_treatment mixed
_refine_ls_matrix_type full
_refine_ls_number_parameters 217
_refine_ls_number_reflns 5784
_refine_ls_number_restraints 0
_refine_ls_restrained_S_all 1.081
_refine_ls_R_factor_all 0.0580
_refine_ls_R_factor_gt 0.0451
_refine_ls_shift/su_max 0.001
_refine_ls_shift/su_mean 0.000
_refine_ls_structure_factor_coef Fsqd
_refine_ls_weighting_details 'calc w=1/[\s^2^(Fo^2^)+(0.0100P)^2^+9.5000P] where P=(Fo^2^+2Fc^2^)/3'
_refine_ls_weighting_scheme calc
_refine_ls_wR_factor_gt 0.0846
_refine_ls_wR_factor_ref 0.0881
_reflns_number_gt 4495
_reflns_number_total 5784
_reflns_threshold_expression I>2/s(I)
_cod_data_source_file om050869wsi20060227_102203.cif
_cod_data_source_block comp18
_cod_depositor_comments
;
The following automatic conversions were performed:

'_symmetry_cell_setting' value 'Monoclinic' changed to 'monoclinic'
according to /home/saulius/struct/CIF-dictionaries/cif_core.dic
dictionary named 'cif_core.dic' version 2.4.1 from 2010-06-29.

Automatic conversion script
Id: cif_fix_values 1715 2011-07-08 13:25:40Z adriana 
;
_cod_original_sg_symbol_H-M 'P 21/n'
_cod_database_code 4074770

loop_
_symmetry_equiv_pos_as_xyz
'x, y, z'
'-x+1/2, y+1/2, -z+1/2'
'-x, -y, -z'
'x-1/2, -y-1/2, z-1/2'

loop_
_atom_site_label
_atom_site_type_symbol
_atom_site_fract_x
_atom_site_fract_y
_atom_site_fract_z
_atom_site_U_iso_or_equiv
_atom_site_adp_type
_atom_site_occupancy
_atom_site_symmetry_multiplicity
_atom_site_calc_flag
_atom_site_refinement_flags
Pd1 Pd 0.09245(2) 0.849907(16) 0.47813(2) 0.01755(7) Uani 1 1 d .
Fe1 Fe 0.26210(5) 0.91439(3) 0.82734(5) 0.02056(12) Uani 1 1 d .
Cl1 Cl -0.11925(8) 0.85262(6) 0.38782(7) 0.02314(18) Uani 1 1 d .
Cl2 Cl 0.16153(9) 0.82171(6) 0.29327(8) 0.0278(2) Uani 1 1 d .
P1 P 0.29713(8) 0.83734(6) 0.55857(8) 0.01803(18) Uani 1 1 d .
P2 P -0.00423(9) 0.86860(6) 0.64487(8) 0.01823(18) Uani 1 1 d .
C1 C 0.3522(3) 0.8957(2) 0.6820(3) 0.0209(7) Uani 1 1 d .
C2 C 0.4334(3) 0.8695(2) 0.7814(3) 0.0246(8) Uani 1 1 d .
H2A H 0.4645 0.8150 0.7955 0.030 Uiso 1 1 calc R
C3 C 0.4571(4) 0.9355(3) 0.8575(4) 0.0302(9) Uani 1 1 d .
H3A H 0.5068 0.9345 0.9331 0.036 Uiso 1 1 calc R
C4 C 0.3934(4) 1.0033(3) 0.8043(4) 0.0295(9) Uani 1 1 d .
H4A H 0.3919 1.0569 0.8377 0.035 Uiso 1 1 calc R
C5 C 0.3285(4) 0.9792(2) 0.6969(3) 0.0246(8) Uani 1 1 d .
H5A H 0.2771 1.0136 0.6428 0.030 Uiso 1 1 calc R
C6 C 0.0774(3) 0.8827(2) 0.7869(3) 0.0208(7) Uani 1 1 d .
C7 C 0.1421(4) 0.8232(2) 0.8603(3) 0.0236(7) Uani 1 1 d .
H7A H 0.1537 0.7671 0.8403 0.028 Uiso 1 1 calc R
C8 C 0.1853(4) 0.8603(3) 0.9669(3) 0.0287(8) Uani 1 1 d .
H8A H 0.2346 0.8343 1.0320 0.034 Uiso 1 1 calc R
C9 C 0.1508(4) 0.9421(3) 0.9613(4) 0.0297(9) Uani 1 1 d .
H9A H 0.1713 0.9819 1.0219 0.036 Uiso 1 1 calc R
C10 C 0.0837(4) 0.9566(2) 0.8510(3) 0.0259(8) Uani 1 1 d .
H10A H 0.0484 1.0078 0.8234 0.031 Uiso 1 1 calc R
C11 C 0.3296(4) 0.7346(2) 0.6059(3) 0.0250(8) Uani 1 1 d .
H11A H 0.4184 0.7309 0.6368 0.030 Uiso 1 1 calc R
H11B H 0.2765 0.7223 0.6684 0.030 Uiso 1 1 calc R
C12 C 0.3052(4) 0.6721(2) 0.5108(4) 0.0310(9) Uani 1 1 d .
H12A H 0.3243 0.6202 0.5423 0.047 Uiso 1 1 calc R
H12B H 0.3591 0.6827 0.4493 0.047 Uiso 1 1 calc R
H12C H 0.2169 0.6742 0.4810 0.047 Uiso 1 1 calc R
C13 C 0.4175(3) 0.8590(3) 0.4563(3) 0.0253(8) Uani 1 1 d .
H13A H 0.4121 0.8187 0.3962 0.030 Uiso 1 1 calc R
H13B H 0.3973 0.9099 0.4196 0.030 Uiso 1 1 calc R
C14 C 0.5539(4) 0.8618(3) 0.5113(4) 0.0338(10) Uani 1 1 d .
H14A H 0.6114 0.8734 0.4530 0.051 Uiso 1 1 calc R
H14B H 0.5758 0.8113 0.5462 0.051 Uiso 1 1 calc R
H14C H 0.5610 0.9026 0.5696 0.051 Uiso 1 1 calc R
C15 C -0.1036(3) 0.7809(2) 0.6637(3) 0.0217(7) Uani 1 1 d .
H15A H -0.1345 0.7826 0.7404 0.026 Uiso 1 1 calc R
H15B H -0.1777 0.7832 0.6076 0.026 Uiso 1 1 calc R
C16 C -0.0344(4) 0.7016(2) 0.6493(3) 0.0255(8) Uani 1 1 d .
H16A H -0.0923 0.6585 0.6604 0.038 Uiso 1 1 calc R
H16B H 0.0379 0.6981 0.7058 0.038 Uiso 1 1 calc R
H16C H -0.0054 0.6986 0.5729 0.038 Uiso 1 1 calc R
C17 C -0.1151(4) 0.9533(2) 0.6369(3) 0.0240(8) Uani 1 1 d .
H17A H -0.0655 1.0021 0.6439 0.029 Uiso 1 1 calc R
H17B H -0.1622 0.9535 0.5612 0.029 Uiso 1 1 calc R
C18 C -0.2115(4) 0.9533(3) 0.7300(3) 0.0290(9) Uani 1 1 d .
H18A H -0.2659 0.9992 0.7201 0.043 Uiso 1 1 calc R
H18B H -0.1660 0.9546 0.8054 0.043 Uiso 1 1 calc R
H18C H -0.2628 0.9059 0.7226 0.043 Uiso 1 1 calc R

loop_
_atom_site_aniso_label
_atom_site_aniso_U_11
_atom_site_aniso_U_22
_atom_site_aniso_U_33
_atom_site_aniso_U_23
_atom_site_aniso_U_13
_atom_site_aniso_U_12
Pd1 0.01804(12) 0.01974(13) 0.01483(12) -0.00026(10) 0.00098(9) 0.00049(10)
Fe1 0.0228(3) 0.0201(3) 0.0184(2) -0.0019(2) -0.00105(19) 0.0001(2)
Cl1 0.0187(4) 0.0315(5) 0.0187(4) -0.0042(4) -0.0019(3) 0.0015(3)
Cl2 0.0246(4) 0.0407(5) 0.0185(4) -0.0044(4) 0.0040(3) 0.0026(4)
P1 0.0164(4) 0.0219(5) 0.0157(4) 0.0000(3) 0.0014(3) 0.0007(3)
P2 0.0203(4) 0.0197(4) 0.0147(4) 0.0000(3) 0.0012(3) 0.0008(3)
C1 0.0160(15) 0.0235(18) 0.0232(17) -0.0001(14) 0.0021(13) -0.0008(13)
C2 0.0188(16) 0.034(2) 0.0210(17) -0.0041(15) -0.0020(13) 0.0020(15)
C3 0.030(2) 0.031(2) 0.029(2) -0.0085(17) -0.0038(16) -0.0053(17)
C4 0.032(2) 0.024(2) 0.032(2) -0.0047(16) -0.0010(17) -0.0074(16)
C5 0.0279(19) 0.0211(18) 0.0250(18) 0.0005(15) 0.0026(15) -0.0037(15)
C6 0.0220(17) 0.0224(18) 0.0181(16) -0.0033(14) 0.0024(13) 0.0001(14)
C7 0.0270(18) 0.0245(18) 0.0193(17) 0.0007(14) 0.0018(14) -0.0007(15)
C8 0.031(2) 0.038(2) 0.0170(17) 0.0035(16) -0.0013(14) -0.0063(17)
C9 0.032(2) 0.033(2) 0.0241(19) -0.0100(17) -0.0004(16) 0.0002(17)
C10 0.0238(18) 0.029(2) 0.0244(19) -0.0063(16) -0.0006(15) 0.0039(15)
C11 0.0253(18) 0.0232(19) 0.0258(19) 0.0026(15) -0.0018(15) 0.0030(15)
C12 0.042(2) 0.0219(19) 0.029(2) -0.0038(16) -0.0011(18) 0.0041(17)
C13 0.0214(17) 0.033(2) 0.0220(17) -0.0028(16) 0.0018(14) -0.0010(15)
C14 0.0233(19) 0.047(3) 0.033(2) -0.0021(19) 0.0115(16) -0.0014(18)
C15 0.0195(16) 0.0232(18) 0.0227(17) 0.0005(14) 0.0028(13) -0.0026(14)
C16 0.0283(19) 0.0209(18) 0.0270(19) -0.0016(15) 0.0012(15) -0.0021(15)
C17 0.0283(19) 0.0237(19) 0.0200(17) -0.0029(14) 0.0011(14) 0.0069(15)
C18 0.029(2) 0.035(2) 0.0225(19) -0.0037(16) 0.0022(15) 0.0099(17)

loop_
_atom_type_symbol
_atom_type_description
_atom_type_scat_dispersion_real
_atom_type_scat_dispersion_imag
_atom_type_scat_source
C C 0.0033 0.0016 'International Tables Vol C Tables 4.2.6.8 and 6.1.1.4'
H H 0.0000 0.0000 'International Tables Vol C Tables 4.2.6.8 and 6.1.1.4'
P P 0.1023 0.0942 'International Tables Vol C Tables 4.2.6.8 and 6.1.1.4'
Cl Cl 0.1484 0.1585 'International Tables Vol C Tables 4.2.6.8 and 6.1.1.4'
Fe Fe 0.3463 0.8444 'International Tables Vol C Tables 4.2.6.8 and 6.1.1.4'
Pd Pd -0.9988 1.0072 'International Tables Vol C Tables 4.2.6.8 and 6.1.1.4'

loop_
_geom_angle_atom_site_label_1
_geom_angle_atom_site_label_2
_geom_angle_atom_site_label_3
_geom_angle
P2 Pd1 P1 97.74(3)
P2 Pd1 Cl2 170.90(4)
P1 Pd1 Cl2 90.27(3)
P2 Pd1 Cl1 84.67(3)
P1 Pd1 Cl1 175.38(4)
Cl2 Pd1 Cl1 87.05(3)
C1 Fe1 C6 105.59(14)
C1 Fe1 C5 41.62(15)
C6 Fe1 C5 110.36(15)
C1 Fe1 C10 131.45(15)
C6 Fe1 C10 41.69(15)
C5 Fe1 C10 106.66(17)
C1 Fe1 C7 112.09(15)
C6 Fe1 C7 41.68(15)
C5 Fe1 C7 142.83(15)
C10 Fe1 C7 69.54(16)
C1 Fe1 C2 41.46(14)
C6 Fe1 C2 132.93(15)
C5 Fe1 C2 69.25(16)
C10 Fe1 C2 172.56(15)
C7 Fe1 C2 109.68(16)
C1 Fe1 C4 69.13(16)
C6 Fe1 C4 142.65(16)
C5 Fe1 C4 40.76(16)
C10 Fe1 C4 113.14(17)
C7 Fe1 C4 175.52(16)
C2 Fe1 C4 68.16(17)
C1 Fe1 C9 171.92(16)
C6 Fe1 C9 69.29(15)
C5 Fe1 C9 133.22(17)
C10 Fe1 C9 40.66(16)
C7 Fe1 C9 68.60(16)
C2 Fe1 C9 146.51(16)
C4 Fe1 C9 110.84(17)
C1 Fe1 C3 69.33(16)
C6 Fe1 C3 173.34(16)
C5 Fe1 C3 68.99(17)
C10 Fe1 C3 144.95(16)
C7 Fe1 C3 135.30(17)
C2 Fe1 C3 40.42(15)
C4 Fe1 C3 40.59(17)
C9 Fe1 C3 116.25(16)
C1 Fe1 C8 144.93(17)
C6 Fe1 C8 68.95(15)
C5 Fe1 C8 173.40(17)
C10 Fe1 C8 68.25(17)
C7 Fe1 C8 40.51(15)
C2 Fe1 C8 116.28(17)
C4 Fe1 C8 136.35(16)
C9 Fe1 C8 40.18(17)
C3 Fe1 C8 112.49(17)
C1 P1 C13 102.31(17)
C1 P1 C11 103.72(18)
C13 P1 C11 105.04(19)
C1 P1 Pd1 120.48(12)
C13 P1 Pd1 113.01(13)
C11 P1 Pd1 110.79(13)
C6 P2 C15 103.25(17)
C6 P2 C17 101.17(17)
C15 P2 C17 105.55(18)
C6 P2 Pd1 125.54(12)
C15 P2 Pd1 106.67(12)
C17 P2 Pd1 112.85(13)
C5 C1 C2 107.3(3)
C5 C1 P1 125.7(3)
C2 C1 P1 126.9(3)
C5 C1 Fe1 69.6(2)
C2 C1 Fe1 70.6(2)
P1 C1 Fe1 127.53(19)
C3 C2 C1 108.5(4)
C3 C2 Fe1 70.5(2)
C1 C2 Fe1 67.9(2)
C2 C3 C4 107.5(4)
C2 C3 Fe1 69.1(2)
C4 C3 Fe1 69.3(2)
C5 C4 C3 108.7(4)
C5 C4 Fe1 68.4(2)
C3 C4 Fe1 70.1(2)
C4 C5 C1 107.9(3)
C4 C5 Fe1 70.8(2)
C1 C5 Fe1 68.8(2)
C7 C6 C10 107.0(3)
C7 C6 P2 127.5(3)
C10 C6 P2 125.4(3)
C7 C6 Fe1 69.7(2)
C10 C6 Fe1 69.7(2)
P2 C6 Fe1 128.11(19)
C8 C7 C6 107.9(3)
C8 C7 Fe1 71.1(2)
C6 C7 Fe1 68.6(2)
C9 C8 C7 108.8(4)
C9 C8 Fe1 69.7(2)
C7 C8 Fe1 68.4(2)
C8 C9 C10 108.1(3)
C8 C9 Fe1 70.1(2)
C10 C9 Fe1 68.5(2)
C9 C10 C6 108.2(4)
C9 C10 Fe1 70.8(2)
C6 C10 Fe1 68.6(2)
C12 C11 P1 114.5(3)
C14 C13 P1 114.1(3)
C16 C15 P2 114.2(3)
C18 C17 P2 114.4(3)

loop_
_geom_bond_atom_site_label_1
_geom_bond_atom_site_label_2
_geom_bond_distance
Pd1 P2 2.2727(9)
Pd1 P1 2.2742(9)
Pd1 Cl2 2.3615(9)
Pd1 Cl1 2.3713(9)
Fe1 C1 2.019(4)
Fe1 C6 2.022(4)
Fe1 C5 2.029(4)
Fe1 C10 2.036(4)
Fe1 C7 2.036(4)
Fe1 C2 2.054(4)
Fe1 C4 2.061(4)
Fe1 C9 2.067(4)
Fe1 C3 2.072(4)
Fe1 C8 2.072(4)
P1 C1 1.788(4)
P1 C13 1.834(4)
P1 C11 1.834(4)
P2 C6 1.805(4)
P2 C15 1.826(4)
P2 C17 1.834(4)
C1 C5 1.438(5)
C1 C2 1.442(5)
C2 C3 1.426(5)
C3 C4 1.434(6)
C4 C5 1.425(5)
C6 C7 1.444(5)
C6 C10 1.444(5)
C7 C8 1.423(5)
C8 C9 1.422(6)
C9 C10 1.426(6)
C11 C12 1.528(5)
C13 C14 1.515(5)
C15 C16 1.531(5)
C17 C18 1.534(5)
